data_7100336
loop_
_publ_author_name
'Wolfgang Schmitt'
'Christopher E. Anson'
'Wolfgang Wernsdorfer'
'Annie K. Powell'

_publ_section_title
;
Encapsulation of [Fe(H2O)6]3+ by dinuclear
{Fe2(hpdta)} units leads to  a nonanuclear S = 13/2 Fe(III) oxo cluster
showing magnetic hysteresis
;
_journal_name_full 'Chemical Communications'
_journal_paper_doi 10.1039/b416766j
_journal_year 2005
_chemical_formula_sum 'C49 H86 Fe9 K5 N8 O54'
_chemical_formula_weight 2349.41
_space_group_IT_number 2
_symmetry_cell_setting triclinic
_symmetry_space_group_name_Hall '-P 1'
_symmetry_space_group_name_H-M 'P -1'
_cell_angle_alpha 105.880(9)
_cell_angle_beta 113.106(9)
_cell_angle_gamma 102.777(9)
_cell_formula_units_Z 1
_cell_length_a 12.9507(15)
_cell_length_b 13.7625(17)
_cell_length_c 13.7737(16)
_cell_measurement_temperature 200(2)
_cell_volume 2016.5(4)
_diffrn_ambient_temperature 200(2)
_exptl_crystal_density_diffrn 1.935
_cod_database_code 7100336

loop_
_symmetry_equiv_pos_as_xyz
'x, y, z'
'-x, -y, -z'

loop_
_atom_site_label
_atom_site_type_symbol
_atom_site_fract_x
_atom_site_fract_y
_atom_site_fract_z
_atom_site_U_iso_or_equiv
_atom_site_adp_type
_atom_site_occupancy
_atom_site_symmetry_multiplicity
_atom_site_calc_flag
_atom_site_refinement_flags
_atom_site_disorder_assembly
_atom_site_disorder_group
Fe1 Fe 0.5000 0.5000 0.5000 0.0216(2) Uani 1 2 d S . .
Fe2 Fe 0.53944(6) 0.35150(6) 0.61731(5) 0.02186(16) Uani 1 1 d . D .
Fe3 Fe 0.78961(5) 0.58384(5) 0.73245(5) 0.02202(16) Uani 1 1 d . . .
Fe4 Fe 0.72530(6) 0.76785(5) 0.59088(5) 0.02180(16) Uani 1 1 d . . .
Fe5 Fe 0.70177(6) 0.36918(6) 0.47372(6) 0.02822(18) Uani 1 1 d . . .
O1 O 0.6242(3) 0.5005(3) 0.6452(3) 0.0226(6) Uani 1 1 d . D .
O2 O 0.4114(3) 0.3562(3) 0.4851(3) 0.0284(7) Uani 1 1 d . . .
O3 O 0.8234(3) 0.5015(3) 0.6118(3) 0.0299(8) Uani 1 1 d D . .
H3 H 0.878(5) 0.534(5) 0.604(5) 0.036 Uiso 1 1 d D . .
O4 O 0.5829(3) 0.4310(3) 0.4127(3) 0.0290(7) Uani 1 1 d D . .
H4A H 0.535(10) 0.402(10) 0.339(4) 0.035 Uiso 0.50 1 d PD A 1
H4B H 0.601(11) 0.471(9) 0.375(10) 0.035 Uiso 0.50 1 d PD B 2
O5 O 0.6522(3) 0.3072(3) 0.5689(3) 0.0266(7) Uani 1 1 d . D .
C1 C 0.6940(5) 0.2250(4) 0.5948(5) 0.0345(11) Uani 1 1 d . . .
H1 H 0.6366 0.1527 0.5357 0.041 Uiso 1 1 calc R . .
C2 C 0.7084(5) 0.2342(5) 0.7140(5) 0.0373(12) Uani 1 1 d . . .
H2A H 0.7156 0.1686 0.7244 0.045 Uiso 1 1 calc R . .
H2B H 0.7815 0.2953 0.7740 0.045 Uiso 1 1 calc R . .
N1 N 0.6039(4) 0.2494(4) 0.7232(4) 0.0330(10) Uani 1 1 d . . .
C3 C 0.5039(6) 0.1458(6) 0.6795(6) 0.0519(18) Uani 1 1 d . . .
H3A H 0.4685 0.1523 0.7302 0.062 Uiso 1 1 calc R . .
H3B H 0.5365 0.0890 0.6823 0.062 Uiso 1 1 calc R . .
C4 C 0.4055(5) 0.1118(4) 0.5579(5) 0.0314(11) Uani 1 1 d . . .
O6 O 0.4036(3) 0.1902(3) 0.5244(3) 0.0289(7) Uani 1 1 d . . .
O7 O 0.3333(4) 0.0181(4) 0.5024(4) 0.0546(13) Uani 1 1 d . . .
C5 C 0.6347(8) 0.3196(7) 0.8411(6) 0.061(2) Uani 1 1 d . D .
H51A H 0.6189 0.2730 0.8793 0.074 Uiso 0.50 1 calc PR C 1
H52A H 0.7208 0.3622 0.8832 0.074 Uiso 0.50 1 calc PR C 1
H51B H 0.7095 0.3816 0.8766 0.074 Uiso 0.50 1 d PR C 2
H52B H 0.6421 0.2791 0.8896 0.074 Uiso 0.50 1 d PR C 2
C6A C 0.5749(14) 0.3896(12) 0.8495(12) 0.038(3) Uani 0.50 1 d PU D 1
C6B C 0.5200(14) 0.3581(14) 0.8190(11) 0.039(3) Uani 0.50 1 d PU D 2
O8 O 0.4986(4) 0.3935(4) 0.7441(4) 0.0398(9) Uani 1 1 d . . .
O9A O 0.5745(11) 0.4354(11) 0.9395(8) 0.060(3) Uani 0.50 1 d PU D 1
O9B O 0.4777(11) 0.3729(13) 0.8857(9) 0.072(4) Uani 0.50 1 d PU . 2
C7 C 0.8169(5) 0.2465(5) 0.5996(6) 0.0427(14) Uani 1 1 d . . .
H7A H 0.8772 0.3104 0.6684 0.051 Uiso 1 1 calc R . .
H7B H 0.8409 0.1850 0.6028 0.051 Uiso 1 1 calc R . .
N2 N 0.8098(4) 0.2637(4) 0.4975(5) 0.0444(13) Uani 1 1 d . . .
C8 C 0.9258(6) 0.3288(5) 0.5102(7) 0.0544(19) Uani 1 1 d . . .
H8A H 0.9698 0.2825 0.4971 0.065 Uiso 1 1 calc R . .
H8B H 0.9755 0.3852 0.5876 0.065 Uiso 1 1 calc R . .
C9 C 0.8977(6) 0.3799(5) 0.4222(7) 0.055(2) Uani 1 1 d . . .
O10 O 0.8015(4) 0.4007(4) 0.3940(4) 0.0463(11) Uani 1 1 d . . .
O11 O 0.9675(5) 0.3984(5) 0.3821(5) 0.078(2) Uani 1 1 d . . .
C10 C 0.7478(7) 0.1594(5) 0.3933(7) 0.057(2) Uani 1 1 d . . .
H10A H 0.7352 0.0991 0.4165 0.068 Uiso 1 1 calc R . .
H10B H 0.7995 0.1532 0.3585 0.068 Uiso 1 1 calc R . .
C11 C 0.6270(7) 0.1511(5) 0.3046(6) 0.055(2) Uani 1 1 d . . .
O12 O 0.5893(4) 0.2270(4) 0.3275(4) 0.0472(11) Uani 1 1 d . . .
O13 O 0.5683(6) 0.0666(5) 0.2125(5) 0.082(2) Uani 1 1 d . . .
O14 O 0.8339(3) 0.7195(3) 0.6981(3) 0.0246(7) Uani 1 1 d . . .
C12 C 0.9415(4) 0.8098(4) 0.7878(4) 0.0284(10) Uani 1 1 d . . .
H12 H 0.9246 0.8511 0.8462 0.034 Uiso 1 1 calc R . .
C13 C 1.0372(4) 0.7666(4) 0.8419(5) 0.0315(11) Uani 1 1 d . . .
H13A H 1.0627 0.7351 0.7874 0.038 Uiso 1 1 calc R . .
H13B H 1.1071 0.8251 0.9095 0.038 Uiso 1 1 calc R . .
N3 N 0.9837(4) 0.6833(4) 0.8743(3) 0.0291(9) Uani 1 1 d . . .
C14 C 1.0419(5) 0.6042(5) 0.8817(5) 0.0377(13) Uani 1 1 d . . .
H14A H 1.1116 0.6320 0.9576 0.045 Uiso 1 1 calc R . .
H14B H 1.0696 0.5919 0.8250 0.045 Uiso 1 1 calc R . .
C15 C 0.9525(5) 0.4978(5) 0.8598(4) 0.0355(12) Uani 1 1 d . . .
O15 O 0.8416(3) 0.4891(3) 0.8201(3) 0.0355(9) Uani 1 1 d . . .
O16 O 0.9894(4) 0.4255(4) 0.8780(4) 0.0457(10) Uani 1 1 d . . .
C16 C 0.9772(5) 0.7315(5) 0.9807(4) 0.0350(12) Uani 1 1 d . . .
H16A H 1.0398 0.8037 1.0269 0.042 Uiso 1 1 calc R . .
H16B H 0.9934 0.6876 1.0250 0.042 Uiso 1 1 calc R . .
C17 C 0.8561(5) 0.7400(5) 0.9577(5) 0.0384(13) Uani 1 1 d . . .
O17 O 0.7656(3) 0.6770(3) 0.8595(3) 0.0344(8) Uani 1 1 d . . .
O18 O 0.8472(4) 0.8042(4) 1.0348(4) 0.0578(14) Uani 1 1 d . . .
C18 C 0.9868(4) 0.8825(5) 0.7367(5) 0.0335(11) Uani 1 1 d . . .
H18A H 1.0555 0.9466 0.7983 0.040 Uiso 1 1 calc R . .
H18B H 1.0136 0.8439 0.6870 0.040 Uiso 1 1 calc R . .
N4 N 0.8902(4) 0.9166(4) 0.6687(4) 0.0301(9) Uani 1 1 d . . .
C19 C 0.8769(5) 1.0070(4) 0.7414(5) 0.0397(13) Uani 1 1 d . . .
H19A H 0.8512 1.0510 0.6995 0.048 Uiso 1 1 calc R . .
H19B H 0.9545 1.0525 0.8094 0.048 Uiso 1 1 calc R . .
C20 C 0.7844(6) 0.9660(5) 0.7783(5) 0.0437(14) Uani 1 1 d . . .
O19 O 0.7125(3) 0.8656(3) 0.7210(3) 0.0340(8) Uani 1 1 d . . .
O20 O 0.7810(5) 1.0302(5) 0.8585(5) 0.0745(19) Uani 1 1 d . . .
C21 C 0.9090(5) 0.9350(5) 0.5756(5) 0.0398(13) Uani 1 1 d . . .
H21A H 0.9947 0.9708 0.6035 0.048 Uiso 1 1 calc R . .
H21B H 0.8682 0.9819 0.5509 0.048 Uiso 1 1 calc R . .
C22 C 0.8598(5) 0.8273(5) 0.4749(5) 0.0390(13) Uani 1 1 d . . .
O21 O 0.7897(3) 0.7454(3) 0.4760(3) 0.0365(9) Uani 1 1 d . . .
O22 O 0.8873(6) 0.8229(5) 0.3982(5) 0.0703(16) Uani 1 1 d . . .
K1 K 0.6977(5) 0.5400(5) 0.2925(4) 0.0464(10) Uani 0.50 1 d P . 1
K2 K 0.7447(3) 0.7616(3) 0.1610(3) 0.0567(8) Uani 0.50 1 d P . 1
K3 K 0.6358(2) 0.8492(3) -0.1089(2) 0.0532(8) Uani 0.50 1 d P . 1
O31 O 0.7930(11) 0.5714(11) 0.1406(12) 0.073(3) Uani 0.50 1 d P . 1
C31 C 0.7781(13) 0.5522(15) 0.0276(14) 0.061(4) Uani 0.50 1 d P . 1
O32 O 0.6898(12) 0.9491(14) 0.1353(12) 0.091(5) Uani 0.50 1 d P . 1
O33 O 0.585(5) 0.319(3) 0.127(3) 0.26(3) Uani 0.50 1 d P . 1
O34 O 0.3546(16) -0.1265(18) 0.032(2) 0.175(12) Uani 0.50 1 d P E 1
C34 C 0.367(5) -0.195(4) -0.051(6) 0.24(3) Uani 0.50 1 d P E 1
K4 K 0.3778(4) 0.4851(6) 0.8835(4) 0.0968(17) Uani 0.50 1 d P . 2
K5 K 0.5924(3) 0.7428(3) 0.7911(3) 0.0532(7) Uani 0.50 1 d P . 2
O41 O 0.3279(16) 0.3379(16) 0.9469(15) 0.108(5) Uani 0.50 1 d P . 2
O42 O 0.2715(15) 0.4537(14) 0.6654(11) 0.042(3) Uani 0.50 1 d P F 2
O43 O 0.6376(11) 0.9628(13) 0.9322(10) 0.078(4) Uani 0.50 1 d P G 2
C44 C 0.309(5) 0.653(5) 0.858(4) 0.23(3) Uani 0.50 1 d P H 2
O45 O 0.531(3) 0.6350(15) 0.868(3) 0.195(17) Uani 0.50 1 d P I 2
C45 C 0.522(6) 0.688(9) 0.918(7) 0.37(7) Uani 0.50 1 d P I 2
O46 O 0.149(4) 0.371(6) 0.778(4) 0.40(4) Uani 0.50 1 d P J 2
O47 O 0.6289(19) 0.9004(17) 1.1020(17) 0.104(6) Uiso 0.50 1 d P K 2
C47 C 0.709(7) 0.807(7) 1.208(6) 0.29(3) Uiso 0.50 1 d P L 2

loop_
_atom_site_aniso_label
_atom_site_aniso_U_11
_atom_site_aniso_U_22
_atom_site_aniso_U_33
_atom_site_aniso_U_23
_atom_site_aniso_U_13
_atom_site_aniso_U_12
Fe1 0.0178(4) 0.0190(5) 0.0268(4) 0.0117(4) 0.0095(3) 0.0042(3)
Fe2 0.0204(3) 0.0213(3) 0.0259(3) 0.0117(3) 0.0118(2) 0.0071(2)
Fe3 0.0193(3) 0.0193(3) 0.0238(3) 0.0084(2) 0.0085(2) 0.0048(2)
Fe4 0.0194(3) 0.0170(3) 0.0258(3) 0.0081(2) 0.0099(2) 0.0036(2)
Fe5 0.0266(3) 0.0222(4) 0.0367(4) 0.0069(3) 0.0214(3) 0.0051(3)
O1 0.0202(14) 0.0203(16) 0.0240(15) 0.0094(12) 0.0083(12) 0.0058(12)
O2 0.0198(15) 0.0250(18) 0.0344(17) 0.0169(14) 0.0078(13) 0.0020(13)
O3 0.0229(16) 0.0245(18) 0.0420(19) 0.0090(15) 0.0214(15) 0.0032(14)
O4 0.0285(17) 0.0293(19) 0.0282(16) 0.0116(14) 0.0149(14) 0.0066(14)
O5 0.0276(16) 0.0195(17) 0.0378(18) 0.0120(14) 0.0189(14) 0.0107(13)
C1 0.029(2) 0.022(3) 0.055(3) 0.013(2) 0.023(2) 0.013(2)
C2 0.033(3) 0.033(3) 0.048(3) 0.024(2) 0.015(2) 0.014(2)
N1 0.029(2) 0.034(3) 0.035(2) 0.0188(19) 0.0117(18) 0.0115(18)
C3 0.038(3) 0.054(4) 0.059(4) 0.040(3) 0.016(3) 0.003(3)
C4 0.033(2) 0.023(3) 0.041(3) 0.018(2) 0.017(2) 0.010(2)
O6 0.0293(17) 0.0195(17) 0.0323(17) 0.0125(14) 0.0092(14) 0.0071(14)
O7 0.056(3) 0.024(2) 0.063(3) 0.021(2) 0.012(2) 0.006(2)
C5 0.088(5) 0.075(5) 0.031(3) 0.030(3) 0.024(3) 0.044(5)
C6A 0.029(7) 0.045(8) 0.025(6) 0.010(5) 0.009(6) -0.002(6)
C6B 0.028(7) 0.057(10) 0.019(6) 0.008(6) 0.008(5) 0.010(6)
O8 0.052(2) 0.043(2) 0.047(2) 0.0260(19) 0.036(2) 0.0236(19)
O9A 0.064(7) 0.088(8) 0.032(4) 0.019(5) 0.027(5) 0.036(6)
O9B 0.071(7) 0.136(12) 0.047(6) 0.048(7) 0.044(6) 0.062(8)
C7 0.032(3) 0.035(3) 0.064(4) 0.016(3) 0.027(3) 0.015(2)
N2 0.036(2) 0.025(3) 0.073(4) 0.006(2) 0.037(3) 0.009(2)
C8 0.037(3) 0.031(3) 0.100(6) 0.013(3) 0.049(4) 0.008(3)
C9 0.050(4) 0.029(3) 0.076(4) -0.008(3) 0.053(4) -0.007(3)
O10 0.045(2) 0.041(2) 0.055(2) 0.0084(19) 0.041(2) 0.0023(19)
O11 0.065(3) 0.054(3) 0.104(4) -0.006(3) 0.072(3) -0.007(3)
C10 0.065(4) 0.020(3) 0.093(5) 0.001(3) 0.063(4) 0.010(3)
C11 0.057(4) 0.033(3) 0.065(4) -0.005(3) 0.048(4) -0.003(3)
O12 0.045(2) 0.030(2) 0.050(2) -0.0061(18) 0.029(2) 0.0006(18)
O13 0.092(4) 0.049(3) 0.073(4) -0.017(3) 0.048(3) 0.006(3)
O14 0.0202(15) 0.0179(16) 0.0299(16) 0.0094(13) 0.0091(13) 0.0029(12)
C12 0.023(2) 0.021(2) 0.031(2) 0.0082(19) 0.0091(19) -0.0001(18)
C13 0.021(2) 0.028(3) 0.036(3) 0.014(2) 0.0081(19) 0.0032(19)
N3 0.0251(19) 0.025(2) 0.0271(19) 0.0101(16) 0.0070(16) 0.0037(16)
C14 0.024(2) 0.038(3) 0.043(3) 0.022(2) 0.006(2) 0.011(2)
C15 0.027(2) 0.037(3) 0.030(2) 0.016(2) 0.001(2) 0.011(2)
O15 0.0301(18) 0.031(2) 0.043(2) 0.0222(17) 0.0120(16) 0.0088(15)
O16 0.045(2) 0.037(2) 0.053(2) 0.025(2) 0.0134(19) 0.0205(19)
C16 0.035(3) 0.032(3) 0.023(2) 0.010(2) 0.006(2) 0.003(2)
C17 0.041(3) 0.034(3) 0.030(2) 0.005(2) 0.019(2) 0.002(2)
O17 0.0284(17) 0.035(2) 0.0259(17) 0.0046(15) 0.0112(14) 0.0022(15)
O18 0.051(3) 0.057(3) 0.038(2) -0.008(2) 0.023(2) 0.003(2)
C18 0.018(2) 0.031(3) 0.042(3) 0.017(2) 0.0080(19) 0.0012(19)
N4 0.028(2) 0.025(2) 0.031(2) 0.0113(17) 0.0104(17) 0.0052(17)
C19 0.044(3) 0.015(2) 0.040(3) 0.001(2) 0.012(2) 0.003(2)
C20 0.044(3) 0.030(3) 0.044(3) 0.000(2) 0.019(3) 0.013(3)
O19 0.0322(18) 0.027(2) 0.0344(18) 0.0043(15) 0.0146(15) 0.0086(15)
O20 0.067(3) 0.046(3) 0.074(4) -0.020(3) 0.040(3) 0.004(3)
C21 0.033(3) 0.037(3) 0.051(3) 0.028(3) 0.021(2) 0.000(2)
C22 0.038(3) 0.049(4) 0.049(3) 0.031(3) 0.031(3) 0.018(3)
O21 0.0329(18) 0.037(2) 0.0366(19) 0.0131(16) 0.0192(16) 0.0057(16)
O22 0.100(4) 0.074(4) 0.072(3) 0.037(3) 0.069(4) 0.030(3)
K1 0.051(3) 0.041(2) 0.056(3) 0.019(2) 0.031(2) 0.023(2)
K2 0.0598(18) 0.061(2) 0.0656(19) 0.0306(16) 0.0380(16) 0.0287(15)
K3 0.0322(12) 0.074(2) 0.0373(13) 0.0081(13) 0.0143(10) 0.0138(13)
O31 0.058(7) 0.063(8) 0.075(8) 0.019(6) 0.021(6) 0.015(6)
C31 0.045(7) 0.078(12) 0.065(9) 0.035(8) 0.023(7) 0.030(7)
O32 0.055(7) 0.098(11) 0.083(9) -0.013(8) 0.034(7) 0.025(8)
O33 0.32(5) 0.17(3) 0.18(3) 0.03(2) 0.16(4) -0.09(3)
O34 0.064(10) 0.086(14) 0.23(3) 0.025(15) -0.027(13) 0.002(9)
C34 0.26(6) 0.12(4) 0.46(9) 0.12(5) 0.27(7) 0.11(4)
K4 0.076(3) 0.159(5) 0.060(2) 0.030(3) 0.032(2) 0.068(3)
K5 0.0380(14) 0.0535(19) 0.0527(16) 0.0146(13) 0.0116(12) 0.0184(13)
O41 0.107(12) 0.118(14) 0.108(12) 0.041(10) 0.069(10) 0.032(10)
O42 0.048(8) 0.025(5) 0.043(8) 0.012(7) 0.020(6) 0.004(5)
O43 0.059(7) 0.115(12) 0.059(6) 0.031(7) 0.030(6) 0.034(7)
C44 0.24(5) 0.28(6) 0.21(4) 0.10(4) 0.18(4) 0.01(5)
O45 0.114(17) 0.036(9) 0.31(4) -0.004(14) 0.05(2) 0.010(10)
C45 0.18(5) 0.80(19) 0.33(8) 0.46(12) 0.16(6) 0.15(8)
O46 0.20(4) 0.47(9) 0.21(4) -0.08(5) -0.03(3) 0.09(5)

loop_
_geom_bond_atom_site_label_1
_geom_bond_atom_site_label_2
_geom_bond_distance
_geom_bond_site_symmetry_2
_geom_bond_publ_flag
Fe1 O2 1.966(3) 2_666 ?
Fe1 O2 1.966(3) . ?
Fe1 O1 2.013(3) . ?
Fe1 O1 2.013(3) 2_666 ?
Fe1 O4 2.083(4) . ?
Fe1 O4 2.083(4) 2_666 ?
Fe1 Fe2 2.9444(7) . ?
Fe1 Fe2 2.9444(7) 2_666 ?
Fe2 O1 1.949(3) . ?
Fe2 O2 1.952(3) . ?
Fe2 O5 1.971(4) . ?
Fe2 O8 1.993(4) . ?
Fe2 O6 2.148(3) . ?
Fe2 N1 2.342(4) . ?
Fe3 O1 1.867(3) . ?
Fe3 O3 2.000(4) . ?
Fe3 O17 2.044(4) . ?
Fe3 O15 2.055(4) . ?
Fe3 O14 2.064(3) . ?
Fe3 N3 2.274(4) . ?
Fe3 K5 3.884(3) . ?
Fe4 O2 1.837(3) 2_666 ?
Fe4 O14 1.981(3) . ?
Fe4 O19 2.015(4) . ?
Fe4 O21 2.044(4) . ?
Fe4 O6 2.119(4) 2_666 ?
Fe4 N4 2.229(4) . ?
Fe5 O4 1.938(4) . ?
Fe5 O5 1.972(3) . ?
Fe5 O3 1.974(4) . ?
Fe5 O10 2.046(4) . ?
Fe5 O12 2.071(4) . ?
O2 Fe4 1.837(3) 2_666 ?
O3 H3 0.81(4) . ?
O4 K5 2.771(5) 2_666 ?
O4 K1 3.083(7) . ?
O4 H4A 0.87(4) . ?
O4 H4B 0.90(4) . ?
O5 C1 1.428(7) . ?
C1 C7 1.524(7) . ?
C1 C2 1.542(8) . ?
C1 H1 0.9800 . ?
C2 N1 1.462(7) . ?
C2 H2A 0.9700 . ?
C2 H2B 0.9700 . ?
N1 C3 1.474(7) . ?
N1 C5 1.480(8) . ?
C3 C4 1.510(8) . ?
C3 H3A 0.9700 . ?
C3 H3B 0.9700 . ?
C4 O7 1.219(7) . ?
C4 O6 1.286(6) . ?
O6 Fe4 2.119(4) 2_666 ?
C5 C6A 1.371(18) . ?
C5 C6B 1.631(16) . ?
C5 H51A 0.9700 . ?
C5 H52A 0.9700 . ?
C5 H51B 0.9700 . ?
C5 H52B 0.9700 . ?
C6A O9A 1.230(17) . ?
C6A O8 1.423(15) . ?
C6B O8 1.220(15) . ?
C6B O9B 1.235(16) . ?
O8 K1 2.799(7) 2_666 ?
O8 K4 3.104(6) . ?
O9B K4 2.782(13) 2_667 ?
C7 N2 1.460(9) . ?
C7 H7A 0.9700 . ?
C7 H7B 0.9700 . ?
N2 C8 1.484(7) . ?
N2 C10 1.491(8) . ?
C8 C9 1.527(12) . ?
C8 H8A 0.9700 . ?
C8 H8B 0.9700 . ?
C9 O11 1.247(7) . ?
C9 O10 1.275(9) . ?
O10 K1 2.927(8) . ?
C10 C11 1.516(12) . ?
C10 H10A 0.9700 . ?
C10 H10B 0.9700 . ?
C11 O13 1.259(8) . ?
C11 O12 1.263(9) . ?
O12 K5 2.483(6) 2_666 ?
O12 K3 2.948(5) 2_665 ?
O13 K3 3.108(9) 2_665 ?
O14 C12 1.434(5) . ?
C12 C13 1.511(7) . ?
C12 C18 1.513(7) . ?
C12 H12 0.9800 . ?
C13 N3 1.473(6) . ?
C13 H13A 0.9700 . ?
C13 H13B 0.9700 . ?
N3 C14 1.459(8) . ?
N3 C16 1.476(7) . ?
C14 C15 1.520(8) . ?
C14 H14A 0.9700 . ?
C14 H14B 0.9700 . ?
C15 O16 1.239(7) . ?
C15 O15 1.284(6) . ?
C16 C17 1.512(9) . ?
C16 H16A 0.9700 . ?
C16 H16B 0.9700 . ?
C17 O18 1.245(7) . ?
C17 O17 1.273(7) . ?
O17 K5 2.539(5) . ?
O17 K3 3.226(6) 1_556 ?
O18 K2 2.673(6) 1_556 ?
O18 K3 2.995(7) 1_556 ?
C18 N4 1.498(7) . ?
C18 H18A 0.9700 . ?
C18 H18B 0.9700 . ?
N4 C19 1.459(8) . ?
N4 C21 1.471(7) . ?
C19 C20 1.532(9) . ?
C19 H19A 0.9700 . ?
C19 H19B 0.9700 . ?
C20 O20 1.234(8) . ?
C20 O19 1.288(7) . ?
O19 K5 2.668(5) . ?
O19 K3 2.923(5) 1_556 ?
O20 K3 3.023(7) 1_556 ?
C21 C22 1.513(9) . ?
C21 H21A 0.9700 . ?
C21 H21B 0.9700 . ?
C22 O22 1.232(7) . ?
C22 O21 1.289(7) . ?
O21 K1 2.834(7) . ?
O22 K2 2.805(7) . ?
K1 O8 2.799(7) 2_666 ?
K1 O33 2.87(3) . ?
K1 O31 2.894(15) . ?
K1 K2 4.003(7) . ?
K2 O18 2.673(6) 1_554 ?
K2 O31 2.789(15) . ?
K2 O32 2.900(19) . ?
K2 K3 4.044(5) . ?
K3 O19 2.923(5) 1_554 ?
K3 O12 2.948(5) 2_665 ?
K3 O32 2.982(14) . ?
K3 O18 2.995(7) 1_554 ?
K3 O20 3.023(7) 1_554 ?
K3 O13 3.108(9) 2_665 ?
K3 O33 3.13(3) 2_665 ?
K3 O17 3.226(6) 1_554 ?
O31 C31 1.43(2) . ?
O33 K3 3.13(3) 2_665 ?
O34 C34 1.36(5) . ?
K4 O41 2.47(2) . ?
K4 O46 2.58(5) . ?
K4 O42 2.625(13) . ?
K4 O45 2.64(3) . ?
K4 O9B 2.782(14) 2_667 ?
K4 O41 3.422(19) 2_667 ?
K5 O45 2.23(4) . ?
K5 O12 2.483(6) 2_666 ?
K5 O4 2.771(5) 2_666 ?
K5 O43 2.896(16) . ?
O41 K4 3.422(18) 2_667 ?
O45 C45 0.92(12) . ?
